data_1573370
loop_
_publ_author_name
'Sharma, Mahendra K.'
'W\"olper, Christoph'
'Siera, Hannah'
'Haberhauer, Gebhard'
'Schulz, Stephan'

_publ_section_title
;
 Synthesis and reactivity of a six-membered heterocyclic
 1,3-diphosphaallene
;
_journal_name_full 'Chemical Science'
_journal_paper_doi 10.1039/D4SC06371F
_journal_year 2024
_chemical_formula_sum 'C69 H106 Ga2 N4 O P2 Si'
_chemical_formula_weight 1237.04
_space_group_crystal_system monoclinic
_space_group_IT_number 14
_space_group_name_Hall '-P 2ybc'
_space_group_name_H-M_alt 'P 1 21/c 1'
_atom_sites_solution_hydrogens geom
_atom_sites_solution_primary direct
_atom_sites_solution_secondary difmap
_audit_creation_method SHELXL-2017/1
_audit_update_record
;
2024-06-12 deposited with the CCDC.	2024-11-28 downloaded from the CCDC.
;
_cell_angle_alpha 90
_cell_angle_beta 96.719(2)
_cell_angle_gamma 90
_cell_formula_units_Z 4
_cell_length_a 15.1894(6)
_cell_length_b 13.1269(5)
_cell_length_c 34.6139(13)
_cell_measurement_reflns_used 9383
_cell_measurement_temperature 100(2)
_cell_measurement_theta_max 79.64
_cell_measurement_theta_min 2.57
_cell_volume 6854.3(5)
_computing_cell_refinement 'Bruker APEX3(v2017.3-0)'
_computing_data_collection 'Bruker APEX3(v2017.3-0)'
_computing_data_reduction 'Bruker APEX3(v2017.3-0)'
_computing_molecular_graphics 'ORTEP/PLATON (Spek)'
_computing_publication_material 'BRUKER AXS SHELXTL (c) 2008 / Vers. 2008/4'
_computing_structure_refinement 'SHELXL-2017/1 (Sheldrick, 2017)'
_computing_structure_solution 'Bruker APEX3(v2017.3-0)'
_diffrn_ambient_temperature 100(2)
_diffrn_detector_area_resol_mean 7.3910
_diffrn_measured_fraction_theta_full 1.000
_diffrn_measured_fraction_theta_max 0.992
_diffrn_measurement_device_type 'Bruker D8 Venture (Photon II detector)'
_diffrn_measurement_method 'Data collection strategy APEX 3/Queen'
_diffrn_radiation_monochromator 'multilayer mirror'
_diffrn_radiation_type CuK\a
_diffrn_radiation_wavelength 1.54178
_diffrn_reflns_av_R_equivalents 0.0783
_diffrn_reflns_av_unetI/netI 0.0216
_diffrn_reflns_Laue_measured_fraction_full 1.000
_diffrn_reflns_Laue_measured_fraction_max 0.992
_diffrn_reflns_limit_h_max 19
_diffrn_reflns_limit_h_min -19
_diffrn_reflns_limit_k_max 16
_diffrn_reflns_limit_k_min -16
_diffrn_reflns_limit_l_max 44
_diffrn_reflns_limit_l_min -44
_diffrn_reflns_number 297275
_diffrn_reflns_point_group_measured_fraction_full 1.000
_diffrn_reflns_point_group_measured_fraction_max 0.992
_diffrn_reflns_theta_full 67.679
_diffrn_reflns_theta_max 80.847
_diffrn_reflns_theta_min 2.571
_diffrn_source 'micro-focus sealed tube'
_diffrn_source_type 'INCOATEC I\mS 3.0'
_exptl_absorpt_coefficient_mu 1.890
_exptl_absorpt_correction_T_max 0.75
_exptl_absorpt_correction_T_min 0.59
_exptl_absorpt_correction_type multi-scan
_exptl_absorpt_process_details 'SADABS, Blessing, Acta Cryst 1995 A51 33-38'
_exptl_crystal_colour yellow
_exptl_crystal_density_diffrn 1.199
_exptl_crystal_description tablet
_exptl_crystal_F_000 2648
_exptl_crystal_size_max 0.242
_exptl_crystal_size_mid 0.168
_exptl_crystal_size_min 0.049
_refine_diff_density_max 0.604
_refine_diff_density_min -0.462
_refine_diff_density_rms 0.065
_refine_ls_extinction_method none
_refine_ls_goodness_of_fit_ref 1.187
_refine_ls_hydrogen_treatment constr
_refine_ls_matrix_type full
_refine_ls_number_parameters 1017
_refine_ls_number_reflns 14958
_refine_ls_number_restraints 343
_refine_ls_restrained_S_all 1.195
_refine_ls_R_factor_all 0.0674
_refine_ls_R_factor_gt 0.0580
_refine_ls_shift/su_max 0.001
_refine_ls_shift/su_mean 0.000
_refine_ls_structure_factor_coef Fsqd
_refine_ls_weighting_details 'w=1/[\s^2^(Fo^2^)+(0.0161P)^2^+15.0868P] where P=(Fo^2^+2Fc^2^)/3'
_refine_ls_weighting_scheme calc
_refine_ls_wR_factor_gt 0.1255
_refine_ls_wR_factor_ref 0.1307
_reflns_Friedel_coverage 0.000
_reflns_number_gt 13022
_reflns_number_total 14958
_reflns_threshold_expression 'I > 2\s(I)'
_cod_data_source_file d4sc06371f2.cif
_cod_data_source_block mks_100m
_cod_original_sg_symbol_H-M 'P 21/c'
_cod_database_code 1573370
_shelx_shelxl_version_number 2017/1
_shelx_space_group_comment
; 
The symmetry employed for this shelxl refinement is uniquely defined 
by the following loop, which should always be used as a source of 
symmetry information in preference to the above space-group names. 
They are only intended as comments. 
;
_shelx_estimated_absorpt_t_min 0.658
_shelx_estimated_absorpt_t_max 0.913

loop_
_space_group_symop_operation_xyz
'x, y, z'
'-x, y+1/2, -z+1/2'
'-x, -y, -z'
'x, -y-1/2, z-1/2'

loop_
_atom_site_label
_atom_site_type_symbol
_atom_site_fract_x
_atom_site_fract_y
_atom_site_fract_z
_atom_site_U_iso_or_equiv
_atom_site_adp_type
_atom_site_occupancy
_atom_site_site_symmetry_order
_atom_site_calc_flag
_atom_site_refinement_flags_posn
_atom_site_refinement_flags_adp
_atom_site_refinement_flags_occupancy
_atom_site_disorder_assembly
_atom_site_disorder_group
Ga1 Ga 0.19248(3) 0.75755(3) 0.37836(2) 0.03445(10) Uani 1 1 d . . . . .
Ga2 Ga 0.37480(2) 0.68649(3) 0.35442(2) 0.02815(9) Uani 1 1 d . . . . .
P1 P 0.20768(10) 0.56858(14) 0.37201(5) 0.0279(3) Uani 0.5242(18) 1 d . . P A 1
P2 P 0.33742(10) 0.49245(12) 0.42175(4) 0.0334(4) Uani 0.5242(18) 1 d . . P A 1
Si1 Si 0.17493(11) 0.34722(12) 0.40681(5) 0.0331(4) Uani 0.5242(18) 1 d . . P A 1
C59 C 0.3280(6) 0.5761(8) 0.3832(3) 0.0352(19) Uani 0.5242(18) 1 d . . P A 1
C60 C 0.2135(4) 0.4817(4) 0.41571(16) 0.0298(12) Uani 0.5242(18) 1 d . . P A 1
H60 H 0.186813 0.513716 0.437840 0.036 Uiso 0.5242(18) 1 calc R U P A 1
C61 C 0.2135(5) 0.2955(6) 0.3615(2) 0.0510(18) Uani 0.5242(18) 1 d . . P A 1
H61A H 0.201357 0.222229 0.359757 0.076 Uiso 0.5242(18) 1 calc R U P A 1
H61B H 0.277431 0.307101 0.362110 0.076 Uiso 0.5242(18) 1 calc R U P A 1
H61C H 0.182145 0.329994 0.338840 0.076 Uiso 0.5242(18) 1 calc R U P A 1
C62 C 0.0513(5) 0.3386(6) 0.4021(2) 0.0519(18) Uani 0.5242(18) 1 d . . P A 1
H62A H 0.032792 0.269076 0.394635 0.078 Uiso 0.5242(18) 1 calc R U P A 1
H62B H 0.025765 0.386362 0.382036 0.078 Uiso 0.5242(18) 1 calc R U P A 1
H62C H 0.030403 0.355808 0.426987 0.078 Uiso 0.5242(18) 1 calc R U P A 1
C63 C 0.2240(5) 0.2672(6) 0.4488(2) 0.0518(18) Uani 0.5242(18) 1 d . . P A 1
H63A H 0.204804 0.196413 0.444712 0.078 Uiso 0.5242(18) 1 calc R U P A 1
H63B H 0.204076 0.292888 0.472939 0.078 Uiso 0.5242(18) 1 calc R U P A 1
H63C H 0.288851 0.270656 0.450806 0.078 Uiso 0.5242(18) 1 calc R U P A 1
P1' P 0.30764(18) 0.57537(18) 0.39659(7) 0.0311(5) Uani 0.4758(18) 1 d . . P A 2
P2' P 0.15176(13) 0.50761(14) 0.36327(6) 0.0393(5) Uani 0.4758(18) 1 d . . P A 2
Si1' Si 0.25843(16) 0.34449(15) 0.41431(6) 0.0445(5) Uani 0.4758(18) 1 d . . P A 2
C59' C 0.1961(5) 0.6236(7) 0.3796(2) 0.0335(15) Uani 0.4758(18) 1 d . . P A 2
C60' C 0.2629(5) 0.4491(5) 0.3776(2) 0.0385(15) Uani 0.4758(18) 1 d . . P A 2
H60' H 0.291384 0.426014 0.354435 0.046 Uiso 0.4758(18) 1 calc R U P A 2
C61' C 0.1928(8) 0.2399(7) 0.3891(4) 0.077(3) Uani 0.4758(18) 1 d . . P A 2
H61D H 0.188835 0.182997 0.407099 0.116 Uiso 0.4758(18) 1 calc R U P A 2
H61E H 0.221766 0.216861 0.366758 0.116 Uiso 0.4758(18) 1 calc R U P A 2
H61F H 0.133046 0.264571 0.379957 0.116 Uiso 0.4758(18) 1 calc R U P A 2
C62' C 0.2008(7) 0.3919(8) 0.4555(3) 0.073(3) Uani 0.4758(18) 1 d . . P A 2
H62D H 0.201763 0.338940 0.475451 0.110 Uiso 0.4758(18) 1 calc R U P A 2
H62E H 0.139298 0.408910 0.445931 0.110 Uiso 0.4758(18) 1 calc R U P A 2
H62F H 0.231195 0.452862 0.466641 0.110 Uiso 0.4758(18) 1 calc R U P A 2
C63' C 0.3705(6) 0.2969(7) 0.4339(3) 0.059(2) Uani 0.4758(18) 1 d . . P A 2
H63D H 0.364362 0.238868 0.451160 0.088 Uiso 0.4758(18) 1 calc R U P A 2
H63E H 0.403606 0.351448 0.448460 0.088 Uiso 0.4758(18) 1 calc R U P A 2
H63F H 0.402578 0.275389 0.412277 0.088 Uiso 0.4758(18) 1 calc R U P A 2
O1 O 0.29525(14) 0.78789(17) 0.35862(6) 0.0354(5) Uani 1 1 d . . . . .
N1 N 0.11015(17) 0.8560(2) 0.34983(8) 0.0384(6) Uani 1 1 d . . . . .
N2 N 0.16771(18) 0.8047(2) 0.43040(7) 0.0384(6) Uani 1 1 d . . . . .
N3 N 0.48662(16) 0.76509(19) 0.35945(7) 0.0296(5) Uani 1 1 d . . . . .
N4 N 0.39579(17) 0.6229(2) 0.30414(7) 0.0332(6) Uani 1 1 d . . . . .
C1 C 0.0870(2) 0.9420(3) 0.36643(10) 0.0466(9) Uani 1 1 d . . . . .
C2 C 0.1047(2) 0.9621(3) 0.40627(10) 0.0482(9) Uani 1 1 d . . . . .
H2 H 0.095369 1.030532 0.413779 0.058 Uiso 1 1 calc R U . . .
C3 C 0.1337(2) 0.8968(3) 0.43600(10) 0.0437(8) Uani 1 1 d . . . . .
C4 C 0.0347(3) 1.0227(4) 0.34230(13) 0.0716(15) Uani 1 1 d . . . . .
H4A H 0.038520 1.087441 0.356510 0.107 Uiso 1 1 calc R U . . .
H4B H -0.027486 1.001673 0.337243 0.107 Uiso 1 1 calc R U . . .
H4C H 0.059254 1.031239 0.317554 0.107 Uiso 1 1 calc R U . . .
C5 C 0.1199(3) 0.9315(4) 0.47670(11) 0.0612(11) Uani 1 1 d . . . . .
H5A H 0.130530 1.004955 0.479057 0.092 Uiso 1 1 calc R U . . .
H5B H 0.161408 0.895382 0.495799 0.092 Uiso 1 1 calc R U . . .
H5C H 0.058979 0.916414 0.481526 0.092 Uiso 1 1 calc R U . . .
C6 C 0.0825(2) 0.8440(3) 0.30858(9) 0.0393(7) Uani 1 1 d . . . . .
C7 C 0.1323(2) 0.8879(3) 0.28150(10) 0.0388(7) Uani 1 1 d . . . . .
C8 C 0.0989(2) 0.8824(3) 0.24220(10) 0.0451(8) Uani 1 1 d . . . . .
H8 H 0.131535 0.912019 0.223260 0.054 Uiso 1 1 calc R U . . .
C9 C 0.0187(2) 0.8345(3) 0.23030(10) 0.0479(9) Uani 1 1 d . . . . .
H9 H -0.004002 0.833270 0.203537 0.057 Uiso 1 1 calc R U . . .
C10 C -0.0276(2) 0.7890(3) 0.25738(10) 0.0448(8) Uani 1 1 d . . . . .
H10 H -0.081645 0.754907 0.248926 0.054 Uiso 1 1 calc R U . . .
C11 C 0.0026(2) 0.7915(3) 0.29698(10) 0.0411(8) Uani 1 1 d . . . . .
C12 C 0.2206(2) 0.9413(3) 0.29308(10) 0.0400(7) Uani 1 1 d . . . . .
H12 H 0.234685 0.935552 0.321945 0.048 Uiso 1 1 calc R U . . .
C13 C 0.2184(3) 1.0551(3) 0.28259(14) 0.0639(12) Uani 1 1 d . . . . .
H13A H 0.275777 1.086098 0.291662 0.096 Uiso 1 1 calc R U . . .
H13B H 0.171652 1.088973 0.295098 0.096 Uiso 1 1 calc R U . . .
H13C H 0.206245 1.062870 0.254303 0.096 Uiso 1 1 calc R U . . .
C14 C 0.2952(2) 0.8905(3) 0.27448(11) 0.0446(8) Uani 1 1 d . . . . .
H14A H 0.351897 0.921667 0.284558 0.067 Uiso 1 1 calc R U . . .
H14B H 0.285142 0.899422 0.246202 0.067 Uiso 1 1 calc R U . . .
H14C H 0.296618 0.817647 0.280715 0.067 Uiso 1 1 calc R U . . .
C15 C -0.043(2) 0.7546(18) 0.3274(9) 0.038(4) Uani 0.446(9) 1 d . . P B 7
H15 H 0.000709 0.729745 0.349079 0.045 Uiso 0.446(9) 1 calc R U P B 7
C16 C -0.1076(6) 0.8275(7) 0.3442(3) 0.050(2) Uani 0.446(9) 1 d . . P B 7
H16A H -0.140580 0.790721 0.362522 0.075 Uiso 0.446(9) 1 calc R U P B 7
H16B H -0.149157 0.855370 0.323063 0.075 Uiso 0.446(9) 1 calc R U P B 7
H16C H -0.074116 0.883308 0.357832 0.075 Uiso 0.446(9) 1 calc R U P B 7
C17 C -0.1009(7) 0.6616(8) 0.3104(3) 0.055(3) Uani 0.446(9) 1 d . . P B 7
H17A H -0.149545 0.686287 0.291666 0.066 Uiso 0.446(9) 1 calc R U P B 7
H17B H -0.125289 0.625765 0.331628 0.066 Uiso 0.446(9) 1 calc R U P B 7
H17C H -0.063637 0.614843 0.297397 0.066 Uiso 0.446(9) 1 calc R U P B 7
C15' C -0.0540(15) 0.7290(14) 0.3253(6) 0.032(3) Uani 0.554(9) 1 d . . P B 8
H15' H -0.025930 0.742942 0.352356 0.038 Uiso 0.554(9) 1 calc R U P B 8
C16' C -0.1473(4) 0.7692(6) 0.3231(2) 0.053(2) Uani 0.554(9) 1 d . . P B 8
H16D H -0.175409 0.743502 0.345270 0.079 Uiso 0.554(9) 1 calc R U P B 8
H16E H -0.181254 0.746532 0.298820 0.079 Uiso 0.554(9) 1 calc R U P B 8
H16F H -0.146034 0.843857 0.323860 0.079 Uiso 0.554(9) 1 calc R U P B 8
C17' C -0.0504(6) 0.6136(6) 0.3199(2) 0.048(2) Uani 0.554(9) 1 d . . P B 8
H17E H -0.087019 0.580309 0.337676 0.072 Uiso 0.554(9) 1 calc R U P B 8
H17D H 0.011075 0.590214 0.325512 0.072 Uiso 0.554(9) 1 calc R U P B 8
H17F H -0.072799 0.596206 0.292988 0.072 Uiso 0.554(9) 1 calc R U P B 8
C18 C 0.1706(2) 0.7316(3) 0.46203(9) 0.0439(8) Uani 1 1 d . . . . .
C19 C 0.2510(3) 0.7074(3) 0.48386(9) 0.0460(9) Uani 1 1 d . . . . .
C20 C 0.2504(3) 0.6372(4) 0.51406(11) 0.0650(13) Uani 1 1 d . . . . .
H20 H 0.304590 0.619562 0.529140 0.078 Uiso 1 1 calc R U . . .
C21 C 0.1726(4) 0.5929(5) 0.52241(12) 0.0815(17) Uani 1 1 d . . . . .
H21 H 0.173465 0.545766 0.543278 0.098 Uiso 1 1 calc R U . . .
C22 C 0.0945(3) 0.6164(4) 0.50085(12) 0.0698(14) Uani 1 1 d . . . . .
H22 H 0.041477 0.584921 0.506831 0.084 Uiso 1 1 calc R U . . .
C23 C 0.0907(3) 0.6861(3) 0.47004(10) 0.0528(10) Uani 1 1 d . . . . .
C24 C 0.3377(2) 0.7572(3) 0.47629(10) 0.0438(8) Uani 1 1 d . . . . .
H24 H 0.337596 0.762947 0.447476 0.053 Uiso 1 1 calc R U . . .
C25 C 0.3461(3) 0.8647(3) 0.49331(11) 0.0500(9) Uani 1 1 d . . . . .
H25A H 0.403468 0.893750 0.488815 0.075 Uiso 1 1 calc R U . . .
H25B H 0.341949 0.861846 0.521327 0.075 Uiso 1 1 calc R U . . .
H25C H 0.298247 0.907527 0.480681 0.075 Uiso 1 1 calc R U . . .
C26 C 0.4195(3) 0.6964(3) 0.49212(12) 0.0566(10) Uani 1 1 d . . . . .
H26A H 0.472363 0.727569 0.483350 0.085 Uiso 1 1 calc R U . . .
H26B H 0.413689 0.626170 0.482570 0.085 Uiso 1 1 calc R U . . .
H26C H 0.425163 0.696423 0.520612 0.085 Uiso 1 1 calc R U . . .
C27 C 0.0020(3) 0.7076(4) 0.44633(12) 0.0584(11) Uani 1 1 d . . . . .
H27 H 0.009421 0.765882 0.428401 0.070 Uiso 1 1 calc R U . . .
C28 C -0.0689(4) 0.7357(6) 0.47245(19) 0.116(3) Uani 1 1 d . . . . .
H28A H -0.121432 0.761992 0.456427 0.175 Uiso 1 1 calc R U . . .
H28B H -0.045582 0.788027 0.491101 0.175 Uiso 1 1 calc R U . . .
H28C H -0.085049 0.675058 0.486566 0.175 Uiso 1 1 calc R U . . .
C29 C -0.0292(3) 0.6144(4) 0.42197(12) 0.0591(11) Uani 1 1 d . . . . .
H29A H -0.084431 0.630752 0.405566 0.089 Uiso 1 1 calc R U . . .
H29B H -0.039553 0.557594 0.439260 0.089 Uiso 1 1 calc R U . . .
H29C H 0.016296 0.595090 0.405481 0.089 Uiso 1 1 calc R U . . .
C30 C 0.5284(2) 0.7870(2) 0.32880(10) 0.0346(7) Uani 1 1 d . . . . .
C31 C 0.5074(2) 0.7448(3) 0.29174(10) 0.0386(7) Uani 1 1 d . . . . .
H31 H 0.533390 0.776784 0.271203 0.046 Uiso 1 1 calc R U . . .
C32 C 0.4528(2) 0.6611(3) 0.28134(9) 0.0366(7) Uani 1 1 d . . . . .
C33 C 0.6071(2) 0.8584(3) 0.33278(11) 0.0470(9) Uani 1 1 d . . . . .
H33A H 0.628641 0.867021 0.307377 0.070 Uiso 1 1 calc R U . . .
H33B H 0.654428 0.829744 0.351262 0.070 Uiso 1 1 calc R U . . .
H33C H 0.589164 0.924700 0.342271 0.070 Uiso 1 1 calc R U . . .
C34 C 0.4636(3) 0.6129(3) 0.24250(11) 0.0521(10) Uani 1 1 d . . . . .
H34A H 0.464675 0.666251 0.222754 0.078 Uiso 1 1 calc R U . . .
H34B H 0.413874 0.566667 0.235016 0.078 Uiso 1 1 calc R U . . .
H34C H 0.519317 0.574531 0.244548 0.078 Uiso 1 1 calc R U . . .
C35 C 0.5215(2) 0.8085(2) 0.39654(9) 0.0327(6) Uani 1 1 d . . . . .
C36 C 0.4974(2) 0.9076(2) 0.40640(9) 0.0348(7) Uani 1 1 d . . . . .
C37 C 0.5361(2) 0.9480(3) 0.44179(10) 0.0425(8) Uani 1 1 d . . . . .
H37 H 0.519804 1.014315 0.449359 0.051 Uiso 1 1 calc R U . . .
C38 C 0.5978(2) 0.8927(3) 0.46600(11) 0.0458(8) Uani 1 1 d . . . . .
H38 H 0.624573 0.921729 0.489634 0.055 Uiso 1 1 calc R U . . .
C39 C 0.6201(2) 0.7956(3) 0.45570(11) 0.0471(9) Uani 1 1 d . . . . .
H39 H 0.661996 0.757990 0.472563 0.057 Uiso 1 1 calc R U . . .
C40 C 0.5825(2) 0.7513(3) 0.42110(10) 0.0399(7) Uani 1 1 d . . . . .
C41 C 0.4315(2) 0.9732(2) 0.38053(10) 0.0381(7) Uani 1 1 d . . . . .
H41 H 0.410346 0.932951 0.356703 0.046 Uiso 1 1 calc R U . . .
C42 C 0.4739(3) 1.0715(3) 0.36771(13) 0.0558(10) Uani 1 1 d . . . . .
H42A H 0.430177 1.110085 0.350504 0.084 Uiso 1 1 calc R U . . .
H42B H 0.524558 1.054571 0.353775 0.084 Uiso 1 1 calc R U . . .
H42C H 0.494193 1.112676 0.390646 0.084 Uiso 1 1 calc R U . . .
C43 C 0.3510(2) 1.0004(3) 0.40107(11) 0.0448(8) Uani 1 1 d . . . . .
H43A H 0.306397 1.034221 0.382663 0.067 Uiso 1 1 calc R U . . .
H43B H 0.369198 1.046371 0.422864 0.067 Uiso 1 1 calc R U . . .
H43C H 0.325694 0.938199 0.410871 0.067 Uiso 1 1 calc R U . . .
C44 C 0.6100(15) 0.649(2) 0.4095(9) 0.052(5) Uani 0.55(2) 1 d . . P C 9
H44 H 0.581396 0.634324 0.382527 0.062 Uiso 0.55(2) 1 calc R U P C 9
C45 C 0.7142(8) 0.6397(7) 0.4103(4) 0.064(3) Uani 0.55(2) 1 d . . P C 9
H45A H 0.729114 0.572164 0.400841 0.096 Uiso 0.55(2) 1 calc R U P C 9
H45B H 0.742470 0.648912 0.436974 0.096 Uiso 0.55(2) 1 calc R U P C 9
H45C H 0.735523 0.692160 0.393497 0.096 Uiso 0.55(2) 1 calc R U P C 9
C46 C 0.5804(9) 0.5664(9) 0.4377(5) 0.069(4) Uani 0.55(2) 1 d . . P C 9
H46A H 0.604082 0.499941 0.431188 0.104 Uiso 0.55(2) 1 calc R U P C 9
H46B H 0.515546 0.563188 0.435214 0.104 Uiso 0.55(2) 1 calc R U P C 9
H46C H 0.603121 0.584164 0.464563 0.104 Uiso 0.55(2) 1 calc R U P C 9
C44' C 0.607(2) 0.636(3) 0.4130(10) 0.058(8) Uani 0.45(2) 1 d . . P C 10
H44' H 0.553852 0.608596 0.396571 0.069 Uiso 0.45(2) 1 calc R U P C 10
C45' C 0.6788(10) 0.6329(10) 0.3874(7) 0.076(5) Uani 0.45(2) 1 d . . P C 10
H45D H 0.696280 0.561988 0.383770 0.114 Uiso 0.45(2) 1 calc R U P C 10
H45E H 0.730052 0.671526 0.399478 0.114 Uiso 0.45(2) 1 calc R U P C 10
H45F H 0.657629 0.663001 0.362130 0.114 Uiso 0.45(2) 1 calc R U P C 10
C46' C 0.6167(15) 0.5726(14) 0.4471(6) 0.075(5) Uani 0.45(2) 1 d . . P C 10
H46D H 0.612033 0.500855 0.439335 0.112 Uiso 0.45(2) 1 calc R U P C 10
H46E H 0.569916 0.588894 0.463362 0.112 Uiso 0.45(2) 1 calc R U P C 10
H46F H 0.674789 0.584805 0.461946 0.112 Uiso 0.45(2) 1 calc R U P C 10
C47 C 0.3616(2) 0.5217(2) 0.29480(9) 0.0344(7) Uani 1 1 d . . . . .
C48 C 0.2776(3) 0.5103(3) 0.27344(10) 0.0429(8) Uani 1 1 d . . . . .
C49 C 0.2502(3) 0.4113(3) 0.26300(12) 0.0538(10) Uani 1 1 d . . . . .
H49 H 0.194204 0.401385 0.248137 0.065 Uiso 1 1 calc R U . . .
C50 C 0.3018(3) 0.3284(3) 0.27363(12) 0.0513(9) Uani 1 1 d . . . . .
H50 H 0.282178 0.262255 0.265530 0.062 Uiso 1 1 calc R U . . .
C51 C 0.3822(2) 0.3404(3) 0.29604(10) 0.0419(8) Uani 1 1 d . . . . .
H51 H 0.416718 0.282169 0.304089 0.050 Uiso 1 1 calc R U . . .
C52 C 0.4135(2) 0.4372(3) 0.30702(10) 0.0390(7) Uani 1 1 d . . . . .
C53 C 0.2171(3) 0.6002(3) 0.26163(11) 0.0492(9) Uani 1 1 d . . . . .
H53 H 0.229323 0.654040 0.281975 0.059 Uiso 1 1 calc R U . . .
C54 C 0.2353(3) 0.6454(4) 0.22329(14) 0.0716(13) Uani 1 1 d . . . . .
H54A H 0.192631 0.700004 0.215898 0.107 Uiso 1 1 calc R U . . .
H54B H 0.229658 0.592409 0.203231 0.107 Uiso 1 1 calc R U . . .
H54C H 0.295589 0.673324 0.225861 0.107 Uiso 1 1 calc R U . . .
C55 C 0.1196(3) 0.5732(3) 0.25933(13) 0.0589(10) Uani 1 1 d . . . . .
H55A H 0.083914 0.635302 0.255032 0.088 Uiso 1 1 calc R U . . .
H55B H 0.107624 0.541173 0.283754 0.088 Uiso 1 1 calc R U . . .
H55C H 0.104130 0.525825 0.237734 0.088 Uiso 1 1 calc R U . . .
C56 C 0.4964(16) 0.4401(15) 0.3358(7) 0.040(4) Uani 0.5242(18) 1 d . . P A 1
H56 H 0.492037 0.503462 0.351544 0.048 Uiso 0.5242(18) 1 calc R U P A 1
C57 C 0.5808(7) 0.4521(7) 0.3152(3) 0.058(3) Uani 0.5242(18) 1 d . . P A 1
H57A H 0.633335 0.447552 0.334469 0.088 Uiso 0.5242(18) 1 calc R U P A 1
H57B H 0.579833 0.518529 0.302238 0.088 Uiso 0.5242(18) 1 calc R U P A 1
H57C H 0.582685 0.397874 0.295878 0.088 Uiso 0.5242(18) 1 calc R U P A 1
C58 C 0.5131(6) 0.3526(7) 0.3652(3) 0.0485(19) Uani 0.5242(18) 1 d . . P A 1
H58A H 0.562606 0.370370 0.384802 0.073 Uiso 0.5242(18) 1 calc R U P A 1
H58B H 0.527520 0.290401 0.351632 0.073 Uiso 0.5242(18) 1 calc R U P A 1
H58C H 0.459673 0.341121 0.378036 0.073 Uiso 0.5242(18) 1 calc R U P A 1
C56' C 0.5100(18) 0.453(2) 0.3275(8) 0.043(4) Uani 0.4758(18) 1 d . . P A 2
H56' H 0.521492 0.527940 0.330782 0.051 Uiso 0.4758(18) 1 calc R U P A 2
C57' C 0.5767(9) 0.4083(13) 0.3029(4) 0.086(5) Uani 0.4758(18) 1 d . . P A 2
H57D H 0.636684 0.417309 0.316236 0.129 Uiso 0.4758(18) 1 calc R U P A 2
H57E H 0.571850 0.443144 0.277648 0.129 Uiso 0.4758(18) 1 calc R U P A 2
H57F H 0.564581 0.335558 0.298788 0.129 Uiso 0.4758(18) 1 calc R U P A 2
C58' C 0.5111(7) 0.4050(7) 0.3668(3) 0.050(2) Uani 0.4758(18) 1 d . . P A 2
H58D H 0.571119 0.408891 0.380655 0.075 Uiso 0.4758(18) 1 calc R U P A 2
H58E H 0.493215 0.333449 0.363759 0.075 Uiso 0.4758(18) 1 calc R U P A 2
H58F H 0.469814 0.441099 0.381712 0.075 Uiso 0.4758(18) 1 calc R U P A 2
C1_1 C 0.8223(11) -0.0591(11) 0.4179(6) 0.132(6) Uani 0.566(3) 1 d D U P D 3
H1A_1 H 0.781452 -0.116164 0.419843 0.197 Uiso 0.566(3) 1 calc R U P D 3
H1B_1 H 0.852635 -0.043198 0.443734 0.197 Uiso 0.566(3) 1 calc R U P D 3
H1C_1 H 0.866126 -0.077664 0.400470 0.197 Uiso 0.566(3) 1 calc R U P D 3
C2_1 C 0.7685(10) 0.0372(11) 0.4011(6) 0.151(6) Uani 0.566(3) 1 d D U P D 3
H2A_1 H 0.741751 0.025793 0.373990 0.182 Uiso 0.566(3) 1 calc R U P D 3
H2AB_1 H 0.721234 0.055491 0.417304 0.182 Uiso 0.566(3) 1 calc R U P D 3
C3_1 C 0.8411(10) 0.1197(10) 0.4033(5) 0.158(6) Uani 0.566(3) 1 d D U P D 3
H3A_1 H 0.869042 0.128128 0.430417 0.190 Uiso 0.566(3) 1 calc R U P D 3
H3AB_1 H 0.887575 0.100713 0.386799 0.190 Uiso 0.566(3) 1 calc R U P D 3
C4_1 C 0.7949(14) 0.2182(13) 0.3886(9) 0.228(10) Uani 0.566(3) 1 d D U P D 3
H4A_1 H 0.761577 0.248927 0.408557 0.273 Uiso 0.566(3) 1 calc R U P D 3
H4AB_1 H 0.753935 0.206155 0.364579 0.273 Uiso 0.566(3) 1 calc R U P D 3
C5_1 C 0.8754(13) 0.2876(12) 0.3802(6) 0.208(9) Uani 0.566(3) 1 d D U P D 3
H5A_1 H 0.915472 0.301501 0.404310 0.249 Uiso 0.566(3) 1 calc R U P D 3
H5AB_1 H 0.909787 0.256111 0.360736 0.249 Uiso 0.566(3) 1 calc R U P D 3
C6_1 C 0.8279(19) 0.3852(16) 0.3642(11) 0.258(15) Uani 0.566(3) 1 d D U P D 3
H6A_1 H 0.869424 0.442592 0.367102 0.387 Uiso 0.566(3) 1 calc R U P D 3
H6B_1 H 0.777643 0.399363 0.378788 0.387 Uiso 0.566(3) 1 calc R U P D 3
H6C_1 H 0.806349 0.375788 0.336659 0.387 Uiso 0.566(3) 1 calc R U P D 3
C1_2 C 0.8810(17) 0.3989(14) 0.3661(8) 0.084(7) Uani 0.250(3) 1 d D U P E 4
H1A_2 H 0.877146 0.466909 0.377454 0.126 Uiso 0.250(3) 1 calc R U P E 4
H1B_2 H 0.894123 0.405166 0.339153 0.126 Uiso 0.250(3) 1 calc R U P E 4
H1C_2 H 0.928364 0.360187 0.381209 0.126 Uiso 0.250(3) 1 calc R U P E 4
C2_2 C 0.7931(12) 0.3435(13) 0.3669(9) 0.071(6) Uani 0.250(3) 1 d D U P E 4
H2A_2 H 0.754291 0.381269 0.383003 0.086 Uiso 0.250(3) 1 calc R U P E 4
H2AB_2 H 0.762008 0.336317 0.340266 0.086 Uiso 0.250(3) 1 calc R U P E 4
C3_2 C 0.8170(7) 0.2396(10) 0.3845(5) 0.030(3) Uani 0.250(3) 1 d D U P E 4
H3A_2 H 0.857460 0.203177 0.368834 0.036 Uiso 0.250(3) 1 calc R U P E 4
H3AB_2 H 0.846694 0.247162 0.411376 0.036 Uiso 0.250(3) 1 calc R U P E 4
C4_2 C 0.7315(7) 0.1815(10) 0.3846(5) 0.050(3) Uani 0.250(3) 1 d D U P E 4
H4A_2 H 0.687582 0.224568 0.395978 0.060 Uiso 0.250(3) 1 calc R U P E 4
H4AB_2 H 0.707311 0.165094 0.357501 0.060 Uiso 0.250(3) 1 calc R U P E 4
C5_2 C 0.7453(10) 0.0858(11) 0.4074(5) 0.051(4) Uani 0.250(3) 1 d D U P E 4
H5A_2 H 0.687963 0.050125 0.407663 0.061 Uiso 0.250(3) 1 calc R U P E 4
H5AB_2 H 0.768753 0.102021 0.434563 0.061 Uiso 0.250(3) 1 calc R U P E 4
C6_2 C 0.8095(14) 0.0174(13) 0.3898(5) 0.060(5) Uani 0.250(3) 1 d D U P E 4
H6A_2 H 0.783803 -0.050849 0.385955 0.090 Uiso 0.250(3) 1 calc R U P E 4
H6B_2 H 0.864946 0.013256 0.407326 0.090 Uiso 0.250(3) 1 calc R U P E 4
H6C_2 H 0.821584 0.045232 0.364684 0.090 Uiso 0.250(3) 1 calc R U P E 4
C1_3 C 0.782(2) -0.0493(18) 0.4216(13) 0.093(12) Uani 0.184(3) 1 d D U P F 6
H1A_3 H 0.818519 -0.109285 0.417540 0.139 Uiso 0.184(3) 1 calc R U P F 6
H1B_3 H 0.729464 -0.049195 0.402387 0.139 Uiso 0.184(3) 1 calc R U P F 6
H1C_3 H 0.764245 -0.051327 0.447844 0.139 Uiso 0.184(3) 1 calc R U P F 6
C2_3 C 0.8364(14) 0.0474(15) 0.4169(6) 0.055(5) Uani 0.184(3) 1 d D U P F 6
H2A_3 H 0.880343 0.036198 0.398304 0.066 Uiso 0.184(3) 1 calc R U P F 6
H2AB_3 H 0.867802 0.069468 0.442141 0.066 Uiso 0.184(3) 1 calc R U P F 6
C3_3 C 0.7658(16) 0.1276(17) 0.4008(10) 0.086(8) Uani 0.184(3) 1 d D U P F 6
H3A_3 H 0.722313 0.098171 0.380309 0.103 Uiso 0.184(3) 1 calc R U P F 6
H3AB_3 H 0.733998 0.155745 0.421817 0.103 Uiso 0.184(3) 1 calc R U P F 6
C4_3 C 0.824(2) 0.210(2) 0.3840(17) 0.088(10) Uani 0.184(3) 1 d D U P F 6
H4A_3 H 0.877414 0.224410 0.402545 0.106 Uiso 0.184(3) 1 calc R U P F 6
H4AB_3 H 0.843431 0.186505 0.359132 0.106 Uiso 0.184(3) 1 calc R U P F 6
C5_3 C 0.766(2) 0.303(2) 0.3778(13) 0.103(10) Uani 0.184(3) 1 d D U P F 6
H5A_3 H 0.747596 0.326761 0.402804 0.124 Uiso 0.184(3) 1 calc R U P F 6
H5AB_3 H 0.712443 0.287975 0.359658 0.124 Uiso 0.184(3) 1 calc R U P F 6
C6_3 C 0.823(2) 0.385(2) 0.3606(9) 0.072(9) Uani 0.184(3) 1 d D U P F 6
H6A_3 H 0.811132 0.451059 0.371885 0.108 Uiso 0.184(3) 1 calc R U P F 6
H6B_3 H 0.807160 0.387159 0.332345 0.108 Uiso 0.184(3) 1 calc R U P F 6
H6C_3 H 0.885472 0.367428 0.366644 0.108 Uiso 0.184(3) 1 calc R U P F 6

loop_
_atom_site_aniso_label
_atom_site_aniso_U_11
_atom_site_aniso_U_22
_atom_site_aniso_U_33
_atom_site_aniso_U_23
_atom_site_aniso_U_13
_atom_site_aniso_U_12
Ga1 0.03055(19) 0.0462(2) 0.02690(18) -0.00163(17) 0.00448(14) -0.00482(17)
Ga2 0.03227(19) 0.02430(17) 0.02805(18) 0.00060(14) 0.00425(14) -0.00367(15)
P1 0.0283(7) 0.0261(8) 0.0295(8) 0.0021(7) 0.0042(6) -0.0027(6)
P2 0.0343(8) 0.0304(8) 0.0348(8) 0.0063(6) 0.0014(6) 0.0006(6)
Si1 0.0368(9) 0.0274(8) 0.0369(9) 0.0009(6) 0.0117(7) -0.0046(6)
C59 0.032(4) 0.040(4) 0.033(5) -0.007(4) 0.006(3) 0.007(3)
C60 0.035(3) 0.029(3) 0.026(3) 0.002(2) 0.007(2) -0.002(2)
C61 0.063(5) 0.039(4) 0.054(4) -0.006(3) 0.024(4) -0.004(3)
C62 0.048(4) 0.041(4) 0.069(5) -0.009(3) 0.015(4) -0.010(3)
C63 0.058(4) 0.041(4) 0.059(4) 0.017(3) 0.013(4) 0.006(3)
P1' 0.0409(13) 0.0213(8) 0.0312(13) -0.0002(9) 0.0050(9) 0.0006(8)
P2' 0.0443(10) 0.0305(9) 0.0426(10) -0.0004(7) 0.0024(8) -0.0043(8)
Si1' 0.0587(14) 0.0289(10) 0.0466(11) 0.0064(8) 0.0084(10) -0.0003(9)
C59' 0.034(4) 0.037(4) 0.030(3) -0.012(3) 0.008(3) -0.010(3)
C60' 0.054(4) 0.026(3) 0.037(4) -0.004(3) 0.010(3) -0.007(3)
C61' 0.088(7) 0.032(4) 0.108(9) 0.011(5) -0.010(6) 0.002(5)
C62' 0.093(8) 0.071(7) 0.063(6) 0.024(5) 0.039(5) 0.004(6)
C63' 0.077(6) 0.048(5) 0.051(5) 0.012(4) 0.006(4) 0.005(4)
O1 0.0333(11) 0.0373(12) 0.0359(11) 0.0085(9) 0.0051(9) 0.0018(9)
N1 0.0295(13) 0.0539(17) 0.0316(13) -0.0037(12) 0.0024(10) 0.0029(12)
N2 0.0391(14) 0.0488(17) 0.0279(13) -0.0027(12) 0.0070(11) -0.0078(13)
N3 0.0283(12) 0.0261(12) 0.0341(13) -0.0002(10) 0.0019(10) -0.0015(10)
N4 0.0388(14) 0.0313(13) 0.0303(13) -0.0031(11) 0.0078(11) -0.0082(11)
C1 0.0360(18) 0.062(2) 0.0407(18) -0.0062(17) 0.0022(14) 0.0141(17)
C2 0.0431(19) 0.060(2) 0.0417(19) -0.0129(17) 0.0065(15) 0.0105(17)
C3 0.0385(18) 0.059(2) 0.0343(17) -0.0100(16) 0.0073(14) -0.0021(16)
C4 0.068(3) 0.092(4) 0.051(2) -0.012(2) -0.006(2) 0.049(3)
C5 0.067(3) 0.078(3) 0.041(2) -0.012(2) 0.0129(19) 0.008(2)
C6 0.0334(16) 0.050(2) 0.0339(16) -0.0019(14) 0.0010(13) 0.0119(14)
C7 0.0367(17) 0.0430(19) 0.0364(17) 0.0024(14) 0.0025(13) 0.0112(14)
C8 0.0444(19) 0.056(2) 0.0350(17) 0.0044(16) 0.0033(14) 0.0112(17)
C9 0.046(2) 0.062(2) 0.0341(17) -0.0020(16) -0.0029(15) 0.0126(18)
C10 0.0372(17) 0.055(2) 0.0405(18) -0.0050(16) -0.0035(14) 0.0079(16)
C11 0.0349(17) 0.051(2) 0.0365(17) -0.0022(15) 0.0018(13) 0.0113(15)
C12 0.0410(18) 0.0396(18) 0.0389(17) 0.0050(14) 0.0033(14) 0.0046(15)
C13 0.069(3) 0.041(2) 0.077(3) 0.006(2) -0.013(2) 0.004(2)
C14 0.0401(18) 0.048(2) 0.046(2) 0.0039(16) 0.0086(15) -0.0014(16)
C15 0.030(8) 0.036(10) 0.044(6) -0.017(7) -0.009(5) -0.014(7)
C16 0.039(5) 0.052(5) 0.059(6) -0.004(4) 0.010(4) 0.004(4)
C17 0.061(6) 0.043(5) 0.060(6) -0.005(5) 0.006(5) -0.010(5)
C15' 0.025(5) 0.039(9) 0.031(5) -0.004(6) -0.001(4) -0.013(6)
C16' 0.037(4) 0.070(5) 0.052(4) 0.012(4) 0.010(3) 0.006(3)
C17' 0.059(5) 0.041(4) 0.043(4) 0.004(3) 0.004(3) -0.016(4)
C18 0.054(2) 0.053(2) 0.0264(15) -0.0021(15) 0.0105(14) -0.0138(17)
C19 0.057(2) 0.053(2) 0.0273(16) 0.0002(15) 0.0023(15) -0.0184(18)
C20 0.081(3) 0.076(3) 0.0349(19) 0.013(2) -0.0075(19) -0.030(3)
C21 0.099(4) 0.112(4) 0.032(2) 0.016(2) 0.001(2) -0.051(3)
C22 0.076(3) 0.097(4) 0.040(2) 0.000(2) 0.019(2) -0.042(3)
C23 0.056(2) 0.071(3) 0.0333(17) -0.0070(18) 0.0159(16) -0.021(2)
C24 0.055(2) 0.046(2) 0.0296(16) 0.0003(14) -0.0001(14) -0.0107(17)
C25 0.059(2) 0.048(2) 0.043(2) -0.0054(17) 0.0037(17) -0.0134(18)
C26 0.064(3) 0.051(2) 0.052(2) 0.0026(19) -0.0056(19) -0.005(2)
C27 0.046(2) 0.075(3) 0.057(2) -0.013(2) 0.0211(18) -0.012(2)
C28 0.068(3) 0.187(8) 0.102(5) -0.055(5) 0.041(3) -0.015(4)
C29 0.054(2) 0.074(3) 0.049(2) 0.003(2) 0.0071(18) -0.020(2)
C30 0.0318(15) 0.0311(16) 0.0419(17) 0.0020(13) 0.0085(13) -0.0021(12)
C31 0.0389(17) 0.0404(18) 0.0381(17) 0.0027(14) 0.0113(13) -0.0097(14)
C32 0.0415(17) 0.0361(17) 0.0334(16) 0.0005(13) 0.0098(13) -0.0030(14)
C33 0.0380(18) 0.051(2) 0.054(2) -0.0053(17) 0.0134(16) -0.0135(16)
C34 0.059(2) 0.059(2) 0.0416(19) -0.0099(18) 0.0222(17) -0.0166(19)
C35 0.0301(15) 0.0305(15) 0.0369(16) -0.0009(13) 0.0014(12) -0.0041(12)
C36 0.0362(16) 0.0282(15) 0.0391(17) -0.0006(13) 0.0002(13) -0.0031(13)
C37 0.049(2) 0.0330(17) 0.0437(19) -0.0047(14) -0.0017(15) -0.0038(15)
C38 0.048(2) 0.0420(19) 0.0443(19) -0.0072(16) -0.0081(15) -0.0068(16)
C39 0.0442(19) 0.044(2) 0.049(2) -0.0018(16) -0.0122(16) 0.0008(16)
C40 0.0374(17) 0.0345(17) 0.0455(18) -0.0037(15) -0.0042(14) 0.0012(14)
C41 0.0470(19) 0.0273(15) 0.0395(17) 0.0016(13) 0.0023(14) 0.0015(14)
C42 0.066(3) 0.039(2) 0.063(3) 0.0125(18) 0.010(2) -0.0023(19)
C43 0.050(2) 0.0385(19) 0.0453(19) -0.0021(15) 0.0008(16) 0.0070(16)
C44 0.045(8) 0.044(11) 0.058(8) 0.002(6) -0.027(6) 0.011(5)
C45 0.057(6) 0.058(5) 0.075(7) -0.009(5) -0.002(5) 0.024(4)
C46 0.056(7) 0.026(4) 0.116(10) -0.003(5) -0.029(6) 0.003(5)
C44' 0.085(16) 0.025(7) 0.058(12) -0.014(9) -0.012(9) 0.017(7)
C45' 0.052(7) 0.071(8) 0.104(13) -0.015(7) 0.007(8) 0.012(6)
C46' 0.083(12) 0.052(8) 0.086(11) 0.001(7) -0.005(9) 0.021(9)
C47 0.0424(17) 0.0325(16) 0.0301(15) -0.0042(12) 0.0121(13) -0.0080(13)
C48 0.054(2) 0.0345(17) 0.0384(18) -0.0011(14) -0.0008(15) -0.0082(15)
C49 0.061(2) 0.0354(19) 0.060(2) -0.0010(17) -0.0135(19) -0.0136(17)
C50 0.064(2) 0.0324(18) 0.056(2) -0.0046(16) 0.0025(19) -0.0119(17)
C51 0.050(2) 0.0350(18) 0.0427(18) -0.0054(14) 0.0146(15) 0.0027(15)
C52 0.0395(17) 0.0389(18) 0.0411(18) -0.0117(14) 0.0155(14) 0.0000(14)
C53 0.062(2) 0.0347(18) 0.047(2) -0.0007(16) -0.0092(17) -0.0049(17)
C54 0.082(3) 0.070(3) 0.064(3) 0.021(2) 0.013(2) 0.011(3)
C55 0.066(3) 0.055(2) 0.054(2) -0.007(2) 0.000(2) 0.003(2)
C56 0.027(6) 0.027(6) 0.069(13) -0.012(6) 0.019(6) 0.003(5)
C57 0.041(5) 0.048(5) 0.090(8) 0.013(5) 0.018(5) 0.004(4)
C58 0.042(4) 0.048(5) 0.056(5) -0.002(5) 0.003(3) 0.011(4)
C56' 0.036(10) 0.041(7) 0.055(9) -0.007(6) 0.020(6) -0.005(6)
C57' 0.051(6) 0.136(14) 0.074(8) -0.048(8) 0.021(5) 0.025(8)
C58' 0.061(6) 0.026(4) 0.062(6) -0.004(5) -0.004(4) 0.006(4)
C1_1 0.131(13) 0.184(13) 0.082(10) 0.019(10) 0.023(10) -0.063(10)
C2_1 0.112(13) 0.175(14) 0.180(17) -0.025(13) 0.072(12) -0.022(10)
C3_1 0.152(13) 0.184(13) 0.158(14) -0.022(12) 0.095(11) -0.030(10)
C4_1 0.34(3) 0.181(16) 0.18(2) -0.040(16) 0.08(2) 0.031(15)
C5_1 0.36(3) 0.139(14) 0.137(14) 0.008(12) 0.102(17) 0.072(14)
C6_1 0.26(4) 0.21(3) 0.30(4) 0.04(3) 0.01(3) 0.06(2)
C1_2 0.108(16) 0.073(12) 0.079(15) -0.038(11) 0.046(14) -0.017(12)
C2_2 0.062(11) 0.062(10) 0.090(18) 0.000(10) 0.005(11) 0.016(8)
C3_2 0.009(5) 0.047(7) 0.036(8) -0.022(6) 0.006(4) 0.002(4)
C4_2 0.012(5) 0.089(9) 0.049(8) 0.004(7) 0.004(5) 0.001(5)
C5_2 0.031(7) 0.076(10) 0.051(9) -0.006(7) 0.025(6) -0.017(7)
C6_2 0.066(11) 0.070(11) 0.051(10) 0.005(9) 0.031(9) 0.003(9)
C1_3 0.13(3) 0.102(16) 0.056(17) -0.002(15) 0.05(2) -0.075(17)
C2_3 0.062(12) 0.070(12) 0.038(11) -0.022(9) 0.020(9) -0.036(9)
C3_3 0.086(17) 0.105(17) 0.078(17) 0.003(15) 0.054(14) 0.000(13)
C4_3 0.11(2) 0.100(18) 0.066(19) -0.017(16) 0.039(17) -0.028(14)
C5_3 0.11(2) 0.12(2) 0.09(2) 0.005(18) 0.040(18) -0.018(16)
C6_3 0.066(19) 0.12(2) 0.033(12) 0.015(17) 0.018(14) 0.010(17)

loop_
_atom_type_symbol
_atom_type_description
_atom_type_scat_dispersion_real
_atom_type_scat_dispersion_imag
_atom_type_scat_source
C C 0.0181 0.0091 'International Tables Vol C Tables 4.2.6.8 and 6.1.1.4'
H H 0.0000 0.0000 'International Tables Vol C Tables 4.2.6.8 and 6.1.1.4'
Ga Ga -1.2846 0.7763 'International Tables Vol C Tables 4.2.6.8 and 6.1.1.4'
N N 0.0311 0.0180 'International Tables Vol C Tables 4.2.6.8 and 6.1.1.4'
O O 0.0492 0.0322 'International Tables Vol C Tables 4.2.6.8 and 6.1.1.4'
P P 0.2955 0.4335 'International Tables Vol C Tables 4.2.6.8 and 6.1.1.4'
Si Si 0.2541 0.3302 'International Tables Vol C Tables 4.2.6.8 and 6.1.1.4'

loop_
_geom_angle_atom_site_label_1
_geom_angle_atom_site_label_2
_geom_angle_atom_site_label_3
_geom_angle
_geom_angle_site_symmetry_1
_geom_angle_site_symmetry_3
_geom_angle_publ_flag
C59' Ga1 O1 101.7(2) . . ?
C59' Ga1 N1 132.9(2) . . ?
O1 Ga1 N1 100.92(10) . . ?
C59' Ga1 N2 107.3(2) . . ?
O1 Ga1 N2 122.36(11) . . ?
N1 Ga1 N2 94.20(12) . . ?
O1 Ga1 P1 95.28(8) . . ?
N1 Ga1 P1 131.48(9) . . ?
N2 Ga1 P1 114.75(10) . . ?
O1 Ga2 C59 102.7(3) . . ?
O1 Ga2 N3 100.56(10) . . ?
C59 Ga2 N3 135.0(3) . . ?
O1 Ga2 N4 123.66(11) . . ?
C59 Ga2 N4 104.0(3) . . ?
N3 Ga2 N4 94.14(10) . . ?
O1 Ga2 P1' 93.62(9) . . ?
N3 Ga2 P1' 133.80(10) . . ?
N4 Ga2 P1' 113.83(10) . . ?
C59 P1 C60 84.9(4) . . ?
C59 P1 Ga1 91.6(3) . . ?
C60 P1 Ga1 121.62(19) . . ?
C59 P1 P2 40.0(3) . . ?
C60 P1 P2 44.90(18) . . ?
Ga1 P1 P2 112.65(7) . . ?
C59 P2 C60 88.3(3) . . ?
C59 P2 P1 43.1(3) . . ?
C60 P2 P1 45.32(17) . . ?
C61 Si1 C62 108.4(4) . . ?
C61 Si1 C60 111.0(3) . . ?
C62 Si1 C60 111.3(3) . . ?
C61 Si1 C63 108.2(4) . . ?
C62 Si1 C63 109.8(4) . . ?
C60 Si1 C63 108.1(3) . . ?
P2 C59 P1 96.9(5) . . ?
P2 C59 Ga2 150.8(6) . . ?
P1 C59 Ga2 110.4(5) . . ?
Si1 C60 P2 112.3(3) . . ?
Si1 C60 P1 116.9(3) . . ?
P2 C60 P1 89.8(2) . . ?
C59' P1' C60' 84.9(4) . . ?
C59' P1' Ga2 92.2(2) . . ?
C60' P1' Ga2 119.3(2) . . ?
C59' P1' P2' 40.3(3) . . ?
C60' P1' P2' 44.6(2) . . ?
Ga2 P1' P2' 111.28(10) . . ?
C59' P2' C60' 88.3(3) . . ?
C59' P2' P1' 43.3(3) . . ?
C60' P2' P1' 45.0(2) . . ?
C61' Si1' C62' 109.5(6) . . ?
C61' Si1' C63' 109.9(4) . . ?
C62' Si1' C63' 109.0(5) . . ?
C61' Si1' C60' 106.4(4) . . ?
C62' Si1' C60' 109.3(4) . . ?
C63' Si1' C60' 112.8(4) . . ?
P2' C59' Ga1 149.3(5) . . ?
P2' C59' P1' 96.4(5) . . ?
Ga1 C59' P1' 112.2(4) . . ?
P2' C60' Si1' 112.1(4) . . ?
P2' C60' P1' 90.5(3) . . ?
Si1' C60' P1' 116.6(4) . . ?
Ga2 O1 Ga1 118.55(12) . . ?
C1 N1 C6 117.2(3) . . ?
C1 N1 Ga1 121.4(2) . . ?
C6 N1 Ga1 120.9(2) . . ?
C3 N2 C18 117.8(3) . . ?
C3 N2 Ga1 122.1(2) . . ?
C18 N2 Ga1 119.1(2) . . ?
C30 N3 C35 117.6(3) . . ?
C30 N3 Ga2 121.9(2) . . ?
C35 N3 Ga2 120.34(19) . . ?
C32 N4 C47 116.9(3) . . ?
C32 N4 Ga2 122.7(2) . . ?
C47 N4 Ga2 119.34(19) . . ?
N1 C1 C2 123.7(3) . . ?
N1 C1 C4 120.2(3) . . ?
C2 C1 C4 116.1(3) . . ?
C3 C2 C1 129.0(4) . . ?
N2 C3 C2 123.5(3) . . ?
N2 C3 C5 120.2(3) . . ?
C2 C3 C5 116.2(4) . . ?
C7 C6 C11 121.7(3) . . ?
C7 C6 N1 120.0(3) . . ?
C11 C6 N1 118.2(3) . . ?
C6 C7 C8 117.9(3) . . ?
C6 C7 C12 122.9(3) . . ?
C8 C7 C12 119.2(3) . . ?
C9 C8 C7 121.2(3) . . ?
C10 C9 C8 119.7(3) . . ?
C9 C10 C11 121.7(3) . . ?
C10 C11 C6 117.7(3) . . ?
C10 C11 C15 126.1(12) . . ?
C6 C11 C15 116.0(11) . . ?
C10 C11 C15' 116.8(8) . . ?
C6 C11 C15' 125.5(8) . . ?
C14 C12 C7 111.3(3) . . ?
C14 C12 C13 108.9(3) . . ?
C7 C12 C13 113.0(3) . . ?
C11 C15 C16 117.4(19) . . ?
C11 C15 C17 106.7(18) . . ?
C16 C15 C17 106.2(19) . . ?
C16' C15' C17' 112.9(11) . . ?
C16' C15' C11 111.0(14) . . ?
C17' C15' C11 113.7(13) . . ?
C19 C18 C23 121.1(3) . . ?
C19 C18 N2 120.4(3) . . ?
C23 C18 N2 118.5(3) . . ?
C20 C19 C18 118.3(4) . . ?
C20 C19 C24 119.7(4) . . ?
C18 C19 C24 122.0(3) . . ?
C21 C20 C19 121.1(4) . . ?
C22 C21 C20 120.2(4) . . ?
C21 C22 C23 121.4(4) . . ?
C22 C23 C18 117.8(4) . . ?
C22 C23 C27 119.2(4) . . ?
C18 C23 C27 123.0(4) . . ?
C19 C24 C26 113.6(3) . . ?
C19 C24 C25 111.4(3) . . ?
C26 C24 C25 108.5(3) . . ?
C23 C27 C29 110.3(4) . . ?
C23 C27 C28 111.5(4) . . ?
C29 C27 C28 108.9(4) . . ?
N3 C30 C31 124.5(3) . . ?
N3 C30 C33 120.5(3) . . ?
C31 C30 C33 115.0(3) . . ?
C32 C31 C30 127.7(3) . . ?
N4 C32 C31 123.3(3) . . ?
N4 C32 C34 120.9(3) . . ?
C31 C32 C34 115.8(3) . . ?
C40 C35 C36 121.5(3) . . ?
C40 C35 N3 118.3(3) . . ?
C36 C35 N3 120.1(3) . . ?
C37 C36 C35 118.0(3) . . ?
C37 C36 C41 118.6(3) . . ?
C35 C36 C41 123.4(3) . . ?
C38 C37 C36 121.0(3) . . ?
C39 C38 C37 119.9(3) . . ?
C38 C39 C40 121.4(3) . . ?
C39 C40 C35 118.3(3) . . ?
C39 C40 C44 121.0(10) . . ?
C35 C40 C44 120.7(10) . . ?
C39 C40 C44' 117.9(12) . . ?
C35 C40 C44' 123.7(12) . . ?
C43 C41 C36 111.4(3) . . ?
C43 C41 C42 109.0(3) . . ?
C36 C41 C42 112.0(3) . . ?
C40 C44 C46 110(2) . . ?
C40 C44 C45 112.3(18) . . ?
C46 C44 C45 107.1(17) . . ?
C46' C44' C45' 117(2) . . ?
C46' C44' C40 114(2) . . ?
C45' C44' C40 110(3) . . ?
C52 C47 C48 121.3(3) . . ?
C52 C47 N4 119.0(3) . . ?
C48 C47 N4 119.7(3) . . ?
C49 C48 C47 117.3(3) . . ?
C49 C48 C53 119.9(3) . . ?
C47 C48 C53 122.8(3) . . ?
C50 C49 C48 121.8(4) . . ?
C49 C50 C51 120.3(3) . . ?
C50 C51 C52 120.6(3) . . ?
C51 C52 C47 118.6(3) . . ?
C51 C52 C56 115.7(8) . . ?
C47 C52 C56 125.2(8) . . ?
C51 C52 C56' 121.2(11) . . ?
C47 C52 C56' 119.7(11) . . ?
C54 C53 C55 109.0(3) . . ?
C54 C53 C48 112.0(4) . . ?
C55 C53 C48 112.9(3) . . ?
C52 C56 C58 118.5(13) . . ?
C52 C56 C57 111.7(14) . . ?
C58 C56 C57 107.5(15) . . ?
C58' C56' C57' 114(2) . . ?
C58' C56' C52 105.3(12) . . ?
C57' C56' C52 110.2(19) . . ?
C3_1 C2_1 C1_1 102.0(11) . . ?
C4_1 C3_1 C2_1 106.2(12) . . ?
C3_1 C4_1 C5_1 102.3(13) . . ?
C6_1 C5_1 C4_1 101.8(13) . . ?
C3_2 C2_2 C1_2 105.5(13) . . ?
C4_2 C3_2 C2_2 106.9(10) . . ?
C5_2 C4_2 C3_2 111.1(10) . . ?
C4_2 C5_2 C6_2 110.4(11) . . ?
C1_3 C2_3 C3_3 104.1(13) . . ?
C4_3 C3_3 C2_3 101.7(13) . . ?
C5_3 C4_3 C3_3 105.5(14) . . ?
C4_3 C5_3 C6_3 106.1(14) . . ?

loop_
_geom_bond_atom_site_label_1
_geom_bond_atom_site_label_2
_geom_bond_distance
_geom_bond_site_symmetry_2
_geom_bond_publ_flag
Ga1 C59' 1.760(9) . ?
Ga1 O1 1.820(2) . ?
Ga1 N1 1.980(3) . ?
Ga1 N2 1.982(3) . ?
Ga1 P1 2.503(2) . ?
Ga2 O1 1.815(2) . ?
Ga2 C59 1.940(10) . ?
Ga2 N3 1.977(2) . ?
Ga2 N4 1.989(3) . ?
Ga2 P1' 2.377(2) . ?
P1 C59 1.827(9) . ?
P1 C60 1.888(6) . ?
P1 P2 2.656(2) . ?
P2 C59 1.720(10) . ?
P2 C60 1.875(6) . ?
Si1 C61 1.865(7) . ?
Si1 C62 1.870(7) . ?
Si1 C60 1.874(6) . ?
Si1 C63 1.876(7) . ?
P1' C59' 1.838(8) . ?
P1' C60' 1.882(7) . ?
P1' P2' 2.662(3) . ?
P2' C59' 1.733(8) . ?
P2' C60' 1.868(8) . ?
Si1' C61' 1.855(10) . ?
Si1' C62' 1.864(10) . ?
Si1' C63' 1.865(9) . ?
Si1' C60' 1.878(7) . ?
N1 C1 1.333(5) . ?
N1 C6 1.449(4) . ?
N2 C3 1.336(5) . ?
N2 C18 1.453(4) . ?
N3 C30 1.330(4) . ?
N3 C35 1.447(4) . ?
N4 C32 1.336(4) . ?
N4 C47 1.449(4) . ?
C1 C2 1.399(5) . ?
C1 C4 1.515(5) . ?
C2 C3 1.373(5) . ?
C3 C5 1.518(5) . ?
C6 C7 1.396(5) . ?
C6 C11 1.413(5) . ?
C7 C8 1.397(5) . ?
C7 C12 1.524(5) . ?
C8 C9 1.390(5) . ?
C9 C10 1.373(5) . ?
C10 C11 1.394(5) . ?
C11 C15 1.42(3) . ?
C11 C15' 1.60(2) . ?
C12 C14 1.521(5) . ?
C12 C13 1.536(5) . ?
C15 C16 1.53(3) . ?
C15 C17 1.574(19) . ?
C15' C16' 1.51(2) . ?
C15' C17' 1.528(19) . ?
C18 C19 1.395(5) . ?
C18 C23 1.409(5) . ?
C19 C20 1.395(5) . ?
C19 C24 1.520(5) . ?
C20 C21 1.378(6) . ?
C21 C22 1.360(7) . ?
C22 C23 1.401(6) . ?
C23 C27 1.520(6) . ?
C24 C26 1.524(5) . ?
C24 C25 1.530(5) . ?
C27 C29 1.529(6) . ?
C27 C28 1.530(6) . ?
C30 C31 1.400(5) . ?
C30 C33 1.512(4) . ?
C31 C32 1.398(5) . ?
C32 C34 1.512(5) . ?
C35 C40 1.401(4) . ?
C35 C36 1.404(4) . ?
C36 C37 1.399(4) . ?
C36 C41 1.528(4) . ?
C37 C38 1.387(5) . ?
C38 C39 1.377(5) . ?
C39 C40 1.392(5) . ?
C40 C44 1.48(3) . ?
C40 C44' 1.59(3) . ?
C41 C43 1.527(5) . ?
C41 C42 1.531(5) . ?
C44 C46 1.56(4) . ?
C44 C45 1.59(2) . ?
C44' C46' 1.44(4) . ?
C44' C45' 1.48(4) . ?
C47 C52 1.398(5) . ?
C47 C48 1.406(5) . ?
C48 C49 1.399(5) . ?
C48 C53 1.522(5) . ?
C49 C50 1.366(6) . ?
C50 C51 1.377(5) . ?
C51 C52 1.393(5) . ?
C52 C56 1.51(3) . ?
C52 C56' 1.56(3) . ?
C53 C54 1.509(6) . ?
C53 C55 1.515(6) . ?
C56 C58 1.54(2) . ?
C56 C57 1.546(18) . ?
C56' C58' 1.50(2) . ?
C56' C57' 1.52(2) . ?
C1_1 C2_1 1.578(13) . ?
C2_1 C3_1 1.541(13) . ?
C3_1 C4_1 1.531(14) . ?
C4_1 C5_1 1.579(15) . ?
C5_1 C6_1 1.541(15) . ?
C1_2 C2_2 1.523(15) . ?
C2_2 C3_2 1.521(14) . ?
C3_2 C4_2 1.506(11) . ?
C4_2 C5_2 1.485(13) . ?
C5_2 C6_2 1.505(13) . ?
C1_3 C2_3 1.531(15) . ?
C2_3 C3_3 1.558(15) . ?
C3_3 C4_3 1.551(16) . ?
C4_3 C5_3 1.512(16) . ?
C5_3 C6_3 1.533(15) . ?
